data_4106735
loop_
_publ_author_name
'Kah Kah Toh'
'Yi-Feng Wang'
'Eileen Pei Jian Ng'
'Shunsuke Chiba'

_publ_contact_author
;
Dr Shunsuke Chiba
Division of Chemistry and Biological Chemistry
School of Physical and Mathematical Sciences
Nanyang Technological University
21 Nanyang Link
Singapore 637371
Singapore
;
_publ_contact_author_email shunsuke@ntu.edu.sg
_publ_contact_author_fax '+65 6791 1961'
_publ_contact_author_phone '+65 6513 8013'
_publ_section_title
;
 Copper-Mediated Aerobic Synthesis of 3-Azabicyclo[3.1.0]hex-2-enes and
 4-Carbonylpyrroles from N-Allyl/Propargyl Enamine Carboxylates
;
_journal_name_full 'Journal of the American Chemical Society'
_journal_page_first 13942
_journal_page_last 13945
_journal_paper_doi 10.1021/ja206580j
_journal_volume 133
_journal_year 2011
_chemical_formula_moiety 'C20 H19 N O2'
_chemical_formula_sum 'C20 H19 N O2'
_chemical_formula_weight 305.36
_chemical_name_systematic
; 
 ? 
;
_space_group_IT_number 29
_symmetry_cell_setting orthorhombic
_symmetry_space_group_name_Hall 'P 2c -2ac'
_symmetry_space_group_name_H-M 'P c a 21'
_atom_sites_solution_hydrogens geom
_atom_sites_solution_primary direct
_atom_sites_solution_secondary difmap
_audit_creation_method SHELXL-97
_cell_angle_alpha 90.00
_cell_angle_beta 90.00
_cell_angle_gamma 90.00
_cell_formula_units_Z 4
_cell_length_a 15.3267(11)
_cell_length_b 16.7395(13)
_cell_length_c 6.3806(5)
_cell_measurement_reflns_used 2880
_cell_measurement_temperature 103(2)
_cell_measurement_theta_max 25.55
_cell_measurement_theta_min 2.66
_cell_volume 1637.0(2)
_computing_cell_refinement 'Bruker SAINT'
_computing_data_collection 'Bruker APEX2'
_computing_data_reduction 'Bruker SAINT'
_computing_molecular_graphics 'Bruker SHELXTL'
_computing_publication_material 'Bruker SHELXTL'
_computing_structure_refinement 'SHELXL-97 (Sheldrick, 2008)'
_computing_structure_solution 'SHELXS-97 (Sheldrick, 2008)'
_diffrn_ambient_temperature 103(2)
_diffrn_measured_fraction_theta_full 0.991
_diffrn_measured_fraction_theta_max 0.991
_diffrn_measurement_device_type 'Bruker APEX-II CCD'
_diffrn_measurement_method '\f and \w scans'
_diffrn_radiation_monochromator graphite
_diffrn_radiation_source 'fine-focus sealed tube'
_diffrn_radiation_type MoK\a
_diffrn_radiation_wavelength 0.71073
_diffrn_reflns_av_R_equivalents 0.0000
_diffrn_reflns_av_sigmaI/netI 0.0377
_diffrn_reflns_limit_h_max 21
_diffrn_reflns_limit_h_min 0
_diffrn_reflns_limit_k_max 23
_diffrn_reflns_limit_k_min 0
_diffrn_reflns_limit_l_max 8
_diffrn_reflns_limit_l_min 0
_diffrn_reflns_number 2516
_diffrn_reflns_theta_full 29.78
_diffrn_reflns_theta_max 29.78
_diffrn_reflns_theta_min 1.80
_exptl_absorpt_coefficient_mu 0.080
_exptl_absorpt_correction_T_max 0.9842
_exptl_absorpt_correction_T_min 0.9688
_exptl_absorpt_correction_type multi-scan
_exptl_absorpt_process_details sadabs
_exptl_crystal_colour colourless
_exptl_crystal_density_diffrn 1.239
_exptl_crystal_description block
_exptl_crystal_F_000 648
_exptl_crystal_size_max 0.40
_exptl_crystal_size_mid 0.20
_exptl_crystal_size_min 0.20
_refine_diff_density_max 0.222
_refine_diff_density_min -0.245
_refine_diff_density_rms 0.067
_refine_ls_extinction_method none
_refine_ls_goodness_of_fit_ref 1.082
_refine_ls_hydrogen_treatment constr
_refine_ls_matrix_type full
_refine_ls_number_parameters 209
_refine_ls_number_reflns 2516
_refine_ls_number_restraints 1
_refine_ls_restrained_S_all 1.082
_refine_ls_R_factor_all 0.0549
_refine_ls_R_factor_gt 0.0397
_refine_ls_shift/su_max 0.001
_refine_ls_shift/su_mean 0.000
_refine_ls_structure_factor_coef Fsqd
_refine_ls_weighting_details 'calc w=1/[\s^2^(Fo^2^)+(0.0699P)^2^+0.0000P] where P=(Fo^2^+2Fc^2^)/3'
_refine_ls_weighting_scheme calc
_refine_ls_wR_factor_gt 0.0981
_refine_ls_wR_factor_ref 0.1167
_reflns_number_gt 2105
_reflns_number_total 2516
_reflns_threshold_expression >2sigma(I)
_cod_data_source_file ja206580j_si_003.cif
_cod_data_source_block 2q_alfa_azabicyclo
_cod_database_code 4106735

loop_
_symmetry_equiv_pos_as_xyz
'x, y, z'
'-x, -y, z+1/2'
'x+1/2, -y, z'
'-x+1/2, y, z+1/2'

loop_
_atom_site_label
_atom_site_type_symbol
_atom_site_fract_x
_atom_site_fract_y
_atom_site_fract_z
_atom_site_U_iso_or_equiv
_atom_site_adp_type
_atom_site_occupancy
_atom_site_symmetry_multiplicity
_atom_site_calc_flag
_atom_site_refinement_flags
C1 C 0.34224(13) 0.66895(12) 1.0849(4) 0.0238(5) Uani 1 1 d .
H1 H 0.2932 0.6564 1.1828 0.029 Uiso 1 1 calc R
C2 C 0.42394(13) 0.68790(13) 1.2132(4) 0.0240(5) Uani 1 1 d .
H2 H 0.4685 0.6450 1.2336 0.029 Uiso 1 1 calc R
C3 C 0.42389(15) 0.75728(14) 1.3588(4) 0.0283(5) Uani 1 1 d .
H3A H 0.4687 0.7584 1.4704 0.034 Uiso 1 1 calc R
H3B H 0.3667 0.7800 1.3994 0.034 Uiso 1 1 calc R
C4 C 0.45408(13) 0.76968(12) 1.1346(3) 0.0204(4) Uani 1 1 d .
C5 C 0.38174(12) 0.79451(12) 0.9914(3) 0.0180(4) Uani 1 1 d .
C6 C 0.54802(13) 0.77845(12) 1.0865(3) 0.0217(4) Uani 1 1 d .
C7 C 0.64992(14) 0.80092(14) 0.8105(4) 0.0301(6) Uani 1 1 d .
H7A H 0.6903 0.8153 0.9256 0.036 Uiso 1 1 calc R
H7B H 0.6567 0.8409 0.6973 0.036 Uiso 1 1 calc R
C8 C 0.67220(14) 0.71971(15) 0.7286(4) 0.0311(5) Uani 1 1 d .
H8A H 0.6326 0.7060 0.6137 0.047 Uiso 1 1 calc R
H8B H 0.6662 0.6803 0.8414 0.047 Uiso 1 1 calc R
H8C H 0.7325 0.7196 0.6772 0.047 Uiso 1 1 calc R
C10 C 0.35740(12) 0.59812(12) 0.9427(4) 0.0228(5) Uani 1 1 d .
C11 C 0.32397(14) 0.52342(14) 0.9934(4) 0.0300(5) Uani 1 1 d .
H11 H 0.2892 0.5174 1.1157 0.036 Uiso 1 1 calc R
C12 C 0.34068(15) 0.45756(14) 0.8677(5) 0.0369(6) Uani 1 1 d .
H12 H 0.3171 0.4070 0.9043 0.044 Uiso 1 1 calc R
C13 C 0.39108(16) 0.46487(14) 0.6907(5) 0.0361(6) Uani 1 1 d .
H13 H 0.4019 0.4198 0.6040 0.043 Uiso 1 1 calc R
C14 C 0.42590(17) 0.53845(15) 0.6402(5) 0.0403(6) Uani 1 1 d .
H14 H 0.4616 0.5438 0.5194 0.048 Uiso 1 1 calc R
C15 C 0.40911(16) 0.60452(14) 0.7644(4) 0.0339(6) Uani 1 1 d .
H15 H 0.4332 0.6549 0.7273 0.041 Uiso 1 1 calc R
C16 C 0.37588(12) 0.87600(12) 0.9045(3) 0.0181(4) Uani 1 1 d .
C17 C 0.42186(13) 0.93812(13) 1.0003(4) 0.0232(4) Uani 1 1 d .
H17 H 0.4591 0.9270 1.1156 0.028 Uiso 1 1 calc R
C18 C 0.41354(13) 1.01563(13) 0.9288(4) 0.0259(5) Uani 1 1 d .
H18 H 0.4445 1.0576 0.9957 0.031 Uiso 1 1 calc R
C19 C 0.35994(14) 1.03207(13) 0.7593(4) 0.0266(5) Uani 1 1 d .
H19 H 0.3543 1.0854 0.7101 0.032 Uiso 1 1 calc R
C20 C 0.31446(13) 0.97068(13) 0.6613(4) 0.0247(5) Uani 1 1 d .
H20 H 0.2783 0.9821 0.5441 0.030 Uiso 1 1 calc R
C21 C 0.32171(12) 0.89294(12) 0.7339(3) 0.0199(4) Uani 1 1 d .
H21 H 0.2899 0.8512 0.6679 0.024 Uiso 1 1 calc R
N1 N 0.32053(11) 0.74253(10) 0.9660(3) 0.0216(4) Uani 1 1 d .
O1 O 0.60616(10) 0.76322(10) 1.2073(3) 0.0287(4) Uani 1 1 d .
O2 O 0.56024(9) 0.80185(9) 0.8875(3) 0.0254(4) Uani 1 1 d .

loop_
_atom_site_aniso_label
_atom_site_aniso_U_11
_atom_site_aniso_U_22
_atom_site_aniso_U_33
_atom_site_aniso_U_23
_atom_site_aniso_U_13
_atom_site_aniso_U_12
C1 0.0185(9) 0.0274(11) 0.0256(11) 0.0067(9) 0.0063(9) 0.0031(8)
C2 0.0208(10) 0.0281(11) 0.0230(11) 0.0068(9) 0.0039(9) 0.0063(8)
C3 0.0259(11) 0.0395(13) 0.0196(11) 0.0013(10) 0.0015(9) 0.0077(9)
C4 0.0168(9) 0.0253(10) 0.0190(10) 0.0005(8) -0.0004(8) 0.0048(7)
C5 0.0135(9) 0.0233(10) 0.0172(9) -0.0012(8) 0.0005(8) 0.0045(7)
C6 0.0199(10) 0.0209(9) 0.0244(11) -0.0018(9) -0.0008(9) 0.0043(7)
C7 0.0167(10) 0.0360(13) 0.0375(14) 0.0100(11) 0.0040(9) 0.0020(8)
C8 0.0205(10) 0.0447(14) 0.0282(12) -0.0033(11) 0.0031(10) 0.0040(9)
C10 0.0157(9) 0.0232(9) 0.0295(12) 0.0065(9) 0.0004(8) 0.0010(7)
C11 0.0231(10) 0.0326(12) 0.0344(13) 0.0127(11) -0.0025(10) -0.0080(8)
C12 0.0319(12) 0.0238(11) 0.0551(18) 0.0111(12) -0.0162(13) -0.0072(9)
C13 0.0329(12) 0.0238(11) 0.0517(18) -0.0046(11) -0.0176(12) 0.0082(9)
C14 0.0447(15) 0.0331(13) 0.0432(16) -0.0002(12) 0.0121(13) 0.0095(11)
C15 0.0397(13) 0.0219(11) 0.0401(15) 0.0052(11) 0.0183(12) 0.0003(9)
C16 0.0128(8) 0.0225(9) 0.0191(10) -0.0024(8) 0.0011(8) 0.0031(7)
C17 0.0156(9) 0.0276(11) 0.0265(11) -0.0053(10) -0.0047(9) 0.0036(7)
C18 0.0190(10) 0.0237(10) 0.0350(14) -0.0048(9) 0.0034(9) -0.0022(7)
C19 0.0229(10) 0.0242(10) 0.0326(12) 0.0060(10) 0.0041(10) -0.0005(8)
C20 0.0219(10) 0.0314(11) 0.0208(11) 0.0054(9) -0.0007(9) 0.0021(8)
C21 0.0159(9) 0.0251(10) 0.0188(10) -0.0016(8) 0.0000(8) -0.0008(7)
N1 0.0172(8) 0.0233(9) 0.0242(9) 0.0008(7) 0.0039(7) 0.0028(6)
O1 0.0199(7) 0.0365(9) 0.0298(9) 0.0007(7) -0.0055(7) 0.0041(6)
O2 0.0161(7) 0.0344(8) 0.0256(8) 0.0053(7) 0.0034(6) 0.0067(6)

loop_
_atom_type_symbol
_atom_type_description
_atom_type_scat_dispersion_real
_atom_type_scat_dispersion_imag
_atom_type_scat_source
C C 0.0033 0.0000 'International Tables Vol C Tables 4.2.6.8 and 6.1.1.4'
H H 0.0000 0.0000 'International Tables Vol C Tables 4.2.6.8 and 6.1.1.4'
N N 0.0061 0.0000 'International Tables Vol C Tables 4.2.6.8 and 6.1.1.4'
O O 0.0106 0.0000 'International Tables Vol C Tables 4.2.6.8 and 6.1.1.4'

loop_
_geom_angle_atom_site_label_1
_geom_angle_atom_site_label_2
_geom_angle_atom_site_label_3
_geom_angle
N1 C1 C10 112.23(19)
N1 C1 C2 106.55(17)
C10 C1 C2 110.99(17)
N1 C1 H1 109.0
C10 C1 H1 109.0
C2 C1 H1 109.0
C3 C2 C1 119.72(18)
C3 C2 C4 60.40(14)
C1 C2 C4 104.93(17)
C3 C2 H2 118.7
C1 C2 H2 118.7
C4 C2 H2 118.7
C2 C3 C4 61.17(15)
C2 C3 H3A 117.7
C4 C3 H3A 117.7
C2 C3 H3B 117.7
C4 C3 H3B 117.7
H3A C3 H3B 114.8
C6 C4 C5 124.57(19)
C6 C4 C3 120.37(18)
C5 C4 C3 112.81(17)
C6 C4 C2 116.79(17)
C5 C4 C2 103.01(17)
C3 C4 C2 58.43(15)
N1 C5 C16 122.16(18)
N1 C5 C4 115.38(18)
C16 C5 C4 122.12(17)
O1 C6 O2 124.3(2)
O1 C6 C4 124.5(2)
O2 C6 C4 111.15(18)
O2 C7 C8 110.01(18)
O2 C7 H7A 109.7
C8 C7 H7A 109.7
O2 C7 H7B 109.7
C8 C7 H7B 109.7
H7A C7 H7B 108.2
C7 C8 H8A 109.5
C7 C8 H8B 109.5
H8A C8 H8B 109.5
C7 C8 H8C 109.5
H8A C8 H8C 109.5
H8B C8 H8C 109.5
C11 C10 C15 118.0(2)
C11 C10 C1 120.6(2)
C15 C10 C1 121.23(19)
C12 C11 C10 120.8(2)
C12 C11 H11 119.6
C10 C11 H11 119.6
C13 C12 C11 120.6(2)
C13 C12 H12 119.7
C11 C12 H12 119.7
C12 C13 C14 119.3(3)
C12 C13 H13 120.4
C14 C13 H13 120.4
C13 C14 C15 120.5(3)
C13 C14 H14 119.8
C15 C14 H14 119.8
C14 C15 C10 120.8(2)
C14 C15 H15 119.6
C10 C15 H15 119.6
C17 C16 C21 119.30(18)
C17 C16 C5 119.54(18)
C21 C16 C5 121.08(18)
C18 C17 C16 120.5(2)
C18 C17 H17 119.7
C16 C17 H17 119.7
C17 C18 C19 119.9(2)
C17 C18 H18 120.0
C19 C18 H18 120.0
C18 C19 C20 120.1(2)
C18 C19 H19 119.9
C20 C19 H19 119.9
C21 C20 C19 120.2(2)
C21 C20 H20 119.9
C19 C20 H20 119.9
C20 C21 C16 119.90(19)
C20 C21 H21 120.1
C16 C21 H21 120.1
C5 N1 C1 109.42(17)
C6 O2 C7 116.53(17)

loop_
_geom_bond_atom_site_label_1
_geom_bond_atom_site_label_2
_geom_bond_distance
C1 N1 1.485(3)
C1 C10 1.511(3)
C1 C2 1.529(3)
C1 H1 1.0000
C2 C3 1.487(3)
C2 C4 1.529(3)
C2 H2 1.0000
C3 C4 1.518(3)
C3 H3A 0.9900
C3 H3B 0.9900
C4 C6 1.479(3)
C4 C5 1.495(3)
C5 N1 1.290(3)
C5 C16 1.475(3)
C6 O1 1.205(3)
C6 O2 1.342(3)
C7 O2 1.460(2)
C7 C8 1.496(3)
C7 H7A 0.9900
C7 H7B 0.9900
C8 H8A 0.9800
C8 H8B 0.9800
C8 H8C 0.9800
C10 C11 1.389(3)
C10 C15 1.391(3)
C11 C12 1.387(4)
C11 H11 0.9500
C12 C13 1.373(4)
C12 H12 0.9500
C13 C14 1.380(4)
C13 H13 0.9500
C14 C15 1.385(4)
C14 H14 0.9500
C15 H15 0.9500
C16 C17 1.397(3)
C16 C21 1.398(3)
C17 C18 1.381(3)
C17 H17 0.9500
C18 C19 1.386(3)
C18 H18 0.9500
C19 C20 1.391(3)
C19 H19 0.9500
C20 C21 1.386(3)
C20 H20 0.9500
C21 H21 0.9500
